data_7211892
loop_
_publ_author_name
'Xu, Jiao'
'Pan, Zhaorui'
'Wang, Tianwei'
'Li, Yizhi'
'Guo, Zijian'
'Batten, Stuart R.'
'Zheng, Hegen'

_publ_section_title
;
 Syntheses, structures, photoluminescence and magnetic properties of five
 compounds with 1,3,5-benzenetricarboxylate acid and imidazole ligands
;
_journal_issue 2
_journal_name_full CrystEngComm
_journal_page_first 612
_journal_paper_doi 10.1039/b916222d
_journal_volume 12
_journal_year 2010
_chemical_formula_sum 'C54 H46 N8 O18 Zn3'
_chemical_formula_weight 1291.10
_chemical_name_systematic
;
?
;
_space_group_IT_number 14
_symmetry_cell_setting monoclinic
_symmetry_space_group_name_Hall '-P 2yn'
_symmetry_space_group_name_H-M 'P 1 21/n 1'
_atom_sites_solution_hydrogens geom
_atom_sites_solution_primary direct
_atom_sites_solution_secondary difmap
_audit_creation_method SHELXL-97
_cell_angle_alpha 90.00
_cell_angle_beta 100.457(3)
_cell_angle_gamma 90.00
_cell_formula_units_Z 2
_cell_length_a 9.1215(14)
_cell_length_b 20.539(3)
_cell_length_c 13.621(2)
_cell_measurement_temperature 293(2)
_cell_volume 2509.5(6)
_computing_cell_refinement 'SMART (Bruker, 2000)'
_computing_data_collection 'SMART (Bruker, 2000)'
_computing_data_reduction 'SAINT (Bruker, 2000)'
_computing_molecular_graphics SHELXTL
_computing_publication_material SHELXTL
_computing_structure_refinement 'SHELXL-97 (Sheldrick, 1997)'
_computing_structure_solution 'SHELXS-97 (Sheldrick, 1990)'
_diffrn_ambient_temperature 293(2)
_diffrn_measured_fraction_theta_full 1.000
_diffrn_measured_fraction_theta_max 1.000
_diffrn_measurement_device_type 'CCD area detector'
_diffrn_measurement_method 'phi and omega scans'
_diffrn_radiation_monochromator graphite
_diffrn_radiation_source 'fine-focus sealed tube'
_diffrn_radiation_type MoK\a
_diffrn_radiation_wavelength 0.71073
_diffrn_reflns_av_R_equivalents 0.0725
_diffrn_reflns_av_sigmaI/netI 0.1354
_diffrn_reflns_limit_h_max 11
_diffrn_reflns_limit_h_min -10
_diffrn_reflns_limit_k_max 13
_diffrn_reflns_limit_k_min -25
_diffrn_reflns_limit_l_max 16
_diffrn_reflns_limit_l_min -16
_diffrn_reflns_number 13404
_diffrn_reflns_theta_full 26.00
_diffrn_reflns_theta_max 26.00
_diffrn_reflns_theta_min 1.82
_exptl_absorpt_coefficient_mu 1.512
_exptl_absorpt_correction_T_max 0.85
_exptl_absorpt_correction_T_min 0.70
_exptl_absorpt_correction_type multi-scan
_exptl_absorpt_process_details 'SADABS; Bruker, 2000'
_exptl_crystal_colour colorless
_exptl_crystal_density_diffrn 1.709
_exptl_crystal_density_method 'not measured'
_exptl_crystal_description block
_exptl_crystal_F_000 1320
_exptl_crystal_size_max 0.24
_exptl_crystal_size_mid 0.18
_exptl_crystal_size_min 0.10
_refine_diff_density_max 1.011
_refine_diff_density_min -0.826
_refine_diff_density_rms 0.095
_refine_ls_extinction_method none
_refine_ls_goodness_of_fit_ref 1.008
_refine_ls_hydrogen_treatment constr
_refine_ls_matrix_type full
_refine_ls_number_parameters 364
_refine_ls_number_reflns 4934
_refine_ls_number_restraints 2
_refine_ls_restrained_S_all 1.010
_refine_ls_R_factor_all 0.1074
_refine_ls_R_factor_gt 0.0591
_refine_ls_shift/su_max 0.011
_refine_ls_shift/su_mean 0.001
_refine_ls_structure_factor_coef Fsqd
_refine_ls_weighting_details 'calc w=1/[\s^2^(Fo^2^)+(0.0115P)^2^+0.0000P] where P=(Fo^2^+2Fc^2^)/3'
_refine_ls_weighting_scheme calc
_refine_ls_wR_factor_gt 0.0941
_refine_ls_wR_factor_ref 0.1031
_reflns_number_gt 2761
_reflns_number_total 4934
_reflns_threshold_expression >2sigma(I)
_cod_data_source_file b916222d.txt
_cod_data_source_block 81007am
_cod_depositor_comments
;
The following automatic conversions were performed:

'_symmetry_cell_setting' value 'Monoclinic' changed to 'monoclinic'
according to /home/saulius/struct/CIF-dictionaries/cif_core.dic
dictionary named 'cif_core.dic' version 2.4.2 from 2011-04-26.

Automatic conversion script
Id: cif_fix_values 1891 2012-01-12 08:04:46Z andrius 
;
_cod_original_cell_volume 2509.5(7)
_cod_original_sg_symbol_H-M 'P2(1)/n '
_cod_database_code 7211892

loop_
_symmetry_equiv_pos_as_xyz
'x, y, z'
'-x+1/2, y+1/2, -z+1/2'
'-x, -y, -z'
'x-1/2, -y-1/2, z-1/2'

loop_
_atom_site_label
_atom_site_type_symbol
_atom_site_fract_x
_atom_site_fract_y
_atom_site_fract_z
_atom_site_U_iso_or_equiv
_atom_site_adp_type
_atom_site_occupancy
_atom_site_symmetry_multiplicity
_atom_site_calc_flag
_atom_site_refinement_flags
C1 C 0.1066(6) 0.3048(3) 0.6252(5) 0.0342(16) Uani 1 1 d .
H16 H 0.1112 0.2888 0.5620 0.041 Uiso 1 1 calc R
C2 C 0.0487(7) 0.3182(3) 0.7676(4) 0.0406(17) Uani 1 1 d .
H17 H 0.0035 0.3127 0.8230 0.049 Uiso 1 1 calc R
C3 C 0.1515(7) 0.3637(3) 0.7603(5) 0.0476(19) Uani 1 1 d .
H34 H 0.1895 0.3947 0.8079 0.057 Uiso 1 1 calc R
C4 C 0.2855(7) 0.3960(3) 0.6253(5) 0.0437(18) Uani 1 1 d .
C5 C 0.3327(7) 0.4537(3) 0.6665(5) 0.0464(19) Uani 1 1 d .
H10 H 0.3089 0.4664 0.7273 0.056 Uiso 1 1 calc R
C6 C 0.4166(7) 0.4938(3) 0.6172(5) 0.0476(19) Uani 1 1 d .
H13 H 0.4473 0.5337 0.6461 0.057 Uiso 1 1 calc R
C7 C 0.4573(6) 0.4784(3) 0.5289(5) 0.0422(19) Uani 1 1 d .
C8 C 0.4132(8) 0.4174(3) 0.4883(6) 0.067 Uani 1 1 d .
H44 H 0.4420 0.4034 0.4297 0.081 Uiso 1 1 calc R
C9 C 0.3232(8) 0.3774(4) 0.5387(6) 0.067 Uani 1 1 d .
H12 H 0.2899 0.3374 0.5111 0.081 Uiso 1 1 calc R
C10 C 0.1800(6) 0.0141(3) 0.3343(4) 0.0261(14) Uani 1 1 d .
H8 H 0.1920 -0.0308 0.3306 0.031 Uiso 1 1 calc R
C11 C 0.1174(7) 0.1075(3) 0.3771(5) 0.0400(17) Uani 1 1 d .
H9 H 0.0767 0.1404 0.4106 0.048 Uiso 1 1 calc R
C12 C 0.1906(7) 0.1177(3) 0.3027(5) 0.0398(17) Uani 1 1 d .
H33 H 0.2096 0.1575 0.2750 0.048 Uiso 1 1 calc R
C13 C 0.3129(6) 0.0417(3) 0.1969(4) 0.0265(14) Uani 1 1 d .
C14 C 0.3023(6) 0.0810(3) 0.1156(4) 0.0289(15) Uani 1 1 d .
H2 H 0.2454 0.1188 0.1118 0.035 Uiso 1 1 calc R
C15 C 0.3755(6) 0.0651(3) 0.0390(4) 0.0305(15) Uani 1 1 d .
H3 H 0.3675 0.0925 -0.0161 0.037 Uiso 1 1 calc R
C16 C 0.4620(6) 0.0085(3) 0.0427(4) 0.0271(14) Uani 1 1 d .
C17 C 0.4725(7) -0.0288(3) 0.1269(5) 0.0452(19) Uani 1 1 d .
H5 H 0.5314 -0.0661 0.1325 0.054 Uiso 1 1 calc R
C18 C 0.3990(7) -0.0133(3) 0.2039(4) 0.0433(18) Uani 1 1 d .
H6 H 0.4079 -0.0399 0.2599 0.052 Uiso 1 1 calc R
C19 C 0.1031(6) 0.1063(3) 0.6643(4) 0.0244(14) Uani 1 1 d .
C20 C 0.2330(6) 0.1446(3) 0.7235(4) 0.0212(13) Uani 1 1 d U
C21 C 0.2186(6) 0.1755(3) 0.8105(4) 0.0243(14) Uani 1 1 d .
H23 H 0.1305 0.1712 0.8352 0.029 Uiso 1 1 calc R
C22 C 0.3347(6) 0.2132(3) 0.8626(4) 0.0245(14) Uani 1 1 d .
C23 C 0.4660(6) 0.2176(3) 0.8249(4) 0.0272(14) Uani 1 1 d .
H21 H 0.5439 0.2428 0.8587 0.033 Uiso 1 1 calc R
C24 C 0.4840(6) 0.1857(3) 0.7391(4) 0.0248(14) Uani 1 1 d .
C25 C 0.3659(6) 0.1485(2) 0.6887(4) 0.0247(14) Uani 1 1 d U
H19 H 0.3767 0.1260 0.6312 0.030 Uiso 1 1 calc R
C26 C 0.3142(7) 0.2438(3) 0.9591(4) 0.0322(16) Uani 1 1 d .
C27 C 0.6270(7) 0.1888(3) 0.7006(5) 0.0355(17) Uani 1 1 d .
N1 N 0.0190(5) 0.2812(2) 0.6841(4) 0.0305(12) Uani 1 1 d .
N2 N 0.1886(5) 0.3551(2) 0.6692(4) 0.0348(13) Uani 1 1 d .
N3 N 0.1094(5) 0.0424(2) 0.3982(3) 0.0299(13) Uani 1 1 d .
N4 N 0.2329(5) 0.0565(2) 0.2752(3) 0.0270(12) Uani 1 1 d .
O1 O 0.1324(4) 0.06192(18) 0.6109(3) 0.0351(11) Uani 1 1 d .
O2 O -0.0277(4) 0.12327(16) 0.6744(3) 0.0281(10) Uani 1 1 d .
O3 O 0.6440(4) 0.1543(2) 0.6280(3) 0.0437(12) Uani 1 1 d .
O4 O 0.7283(4) 0.22589(19) 0.7415(3) 0.0440(12) Uani 1 1 d .
O5 O 0.2195(5) 0.22297(19) 1.0043(3) 0.0447(12) Uani 1 1 d .
O6 O 0.4050(4) 0.28990(19) 0.9945(3) 0.0382(11) Uani 1 1 d .
O7 O -0.1746(4) 0.07102(17) 0.4617(3) 0.0394(11) Uani 1 1 d .
H7B H -0.2107 0.0800 0.5133 0.059 Uiso 1 1 d R
H7C H -0.1383 0.1053 0.4406 0.059 Uiso 1 1 d R
O8 O 0.5281(5) 0.0652(3) 0.4786(4) 0.097(2) Uani 1 1 d .
H8A H 0.5630 0.0831 0.4315 0.145 Uiso 1 1 d R
H8B H 0.5448 0.0895 0.5300 0.145 Uiso 1 1 d R
O9 O 0.3807(14) 0.2363(6) 0.4661(10) 0.431(9) Uani 1 1 d .
H9B H 0.3548 0.2345 0.4030 0.646 Uiso 1 1 d RD
H9C H 0.4731 0.2276 0.4822 0.646 Uiso 1 1 d R
Zn1 Zn -0.13108(7) 0.20856(3) 0.63974(5) 0.0296(2) Uani 1 1 d .
Zn2 Zn 0.0000 0.0000 0.5000 0.0267(3) Uani 1 2 d S

loop_
_atom_site_aniso_label
_atom_site_aniso_U_11
_atom_site_aniso_U_22
_atom_site_aniso_U_33
_atom_site_aniso_U_23
_atom_site_aniso_U_13
_atom_site_aniso_U_12
C1 0.034(4) 0.029(4) 0.039(4) -0.003(3) 0.004(3) -0.003(3)
C2 0.052(5) 0.042(4) 0.029(4) -0.002(3) 0.010(3) 0.010(4)
C3 0.045(5) 0.047(5) 0.048(5) -0.017(4) 0.002(4) -0.014(4)
C4 0.036(4) 0.053(5) 0.044(5) -0.009(4) 0.011(4) -0.007(4)
C5 0.057(5) 0.038(4) 0.042(5) -0.004(4) 0.001(4) -0.012(4)
C6 0.052(5) 0.030(4) 0.055(5) -0.007(4) -0.007(4) -0.013(4)
C7 0.023(4) 0.037(5) 0.067(5) -0.010(4) 0.009(4) -0.005(3)
C8 0.065 0.057 0.079 -0.029 0.009 -0.002
C9 0.065 0.057 0.079 -0.029 0.009 -0.002
C10 0.033(4) 0.018(4) 0.028(4) 0.007(3) 0.007(3) 0.000(3)
C11 0.058(5) 0.025(4) 0.044(4) -0.005(3) 0.028(4) 0.000(3)
C12 0.056(5) 0.022(4) 0.049(5) -0.001(3) 0.029(4) -0.004(3)
C13 0.028(4) 0.023(4) 0.032(4) 0.003(3) 0.016(3) -0.004(3)
C14 0.033(4) 0.022(4) 0.035(4) 0.002(3) 0.014(3) 0.001(3)
C15 0.035(4) 0.027(4) 0.032(4) 0.010(3) 0.014(3) 0.004(3)
C16 0.024(3) 0.030(4) 0.029(4) 0.000(3) 0.010(3) -0.002(3)
C17 0.063(5) 0.034(4) 0.046(4) 0.016(3) 0.031(4) 0.029(4)
C18 0.065(5) 0.042(5) 0.033(4) 0.021(3) 0.036(4) 0.017(4)
C19 0.030(4) 0.022(4) 0.021(3) 0.004(3) 0.005(3) -0.005(3)
C20 0.020(3) 0.021(3) 0.023(3) 0.004(3) 0.006(3) 0.000(3)
C21 0.018(3) 0.025(3) 0.031(4) 0.003(3) 0.009(3) -0.002(3)
C22 0.026(3) 0.023(3) 0.022(3) 0.003(3) -0.002(3) 0.001(3)
C23 0.024(3) 0.026(4) 0.032(4) -0.003(3) 0.005(3) -0.005(3)
C24 0.020(3) 0.025(4) 0.031(4) 0.001(3) 0.009(3) -0.003(3)
C25 0.028(3) 0.021(3) 0.026(3) -0.001(3) 0.006(3) 0.009(3)
C26 0.041(4) 0.025(4) 0.029(4) 0.004(3) 0.005(3) 0.009(3)
C27 0.029(4) 0.029(4) 0.050(5) 0.015(3) 0.014(4) 0.011(3)
N1 0.026(3) 0.026(3) 0.040(3) 0.004(3) 0.006(3) -0.002(2)
N2 0.030(3) 0.038(3) 0.038(3) -0.001(3) 0.009(3) -0.005(3)
N3 0.041(3) 0.026(3) 0.027(3) -0.005(2) 0.017(3) -0.005(3)
N4 0.031(3) 0.021(3) 0.031(3) -0.002(2) 0.011(2) -0.001(2)
O1 0.037(3) 0.036(3) 0.033(3) -0.019(2) 0.011(2) -0.001(2)
O2 0.021(2) 0.019(2) 0.044(3) 0.0005(19) 0.005(2) -0.0002(18)
O3 0.031(3) 0.057(3) 0.048(3) 0.001(3) 0.019(2) 0.004(2)
O4 0.023(2) 0.038(3) 0.074(3) -0.004(2) 0.015(2) -0.010(2)
O5 0.056(3) 0.044(3) 0.040(3) -0.008(2) 0.025(2) -0.005(2)
O6 0.052(3) 0.033(3) 0.029(3) -0.006(2) 0.004(2) -0.004(2)
O7 0.045(3) 0.031(3) 0.042(3) 0.000(2) 0.009(2) 0.003(2)
O8 0.070(4) 0.149(6) 0.074(4) -0.020(4) 0.022(3) -0.035(4)
O9 0.45(2) 0.42(2) 0.45(2) 0.023(18) 0.145(16) 0.003(16)
Zn1 0.0269(4) 0.0309(4) 0.0332(4) -0.0008(4) 0.0113(3) 0.0006(4)
Zn2 0.0267(6) 0.0301(6) 0.0255(6) -0.0004(5) 0.0108(4) -0.0016(5)

loop_
_atom_type_symbol
_atom_type_description
_atom_type_scat_dispersion_real
_atom_type_scat_dispersion_imag
_atom_type_scat_source
C C 0.0033 0.0016 'International Tables Vol C Tables 4.2.6.8 and 6.1.1.4'
H H 0.0000 0.0000 'International Tables Vol C Tables 4.2.6.8 and 6.1.1.4'
N N 0.0061 0.0033 'International Tables Vol C Tables 4.2.6.8 and 6.1.1.4'
O O 0.0106 0.0060 'International Tables Vol C Tables 4.2.6.8 and 6.1.1.4'
Zn Zn 0.2839 1.4301 'International Tables Vol C Tables 4.2.6.8 and 6.1.1.4'

loop_
_geom_angle_atom_site_label_1
_geom_angle_atom_site_label_2
_geom_angle_atom_site_label_3
_geom_angle
_geom_angle_site_symmetry_1
_geom_angle_site_symmetry_3
N1 C1 N2 111.0(6) . .
N1 C1 H16 124.5 . .
N2 C1 H16 124.5 . .
C3 C2 N1 111.4(6) . .
C3 C2 H17 124.3 . .
N1 C2 H17 124.3 . .
C2 C3 N2 105.7(6) . .
C2 C3 H34 127.2 . .
N2 C3 H34 127.2 . .
C9 C4 C5 120.1(7) . .
C9 C4 N2 118.5(7) . .
C5 C4 N2 121.3(6) . .
C4 C5 C6 119.1(7) . .
C4 C5 H10 120.5 . .
C6 C5 H10 120.5 . .
C7 C6 C5 123.9(6) . .
C7 C6 H13 118.0 . .
C5 C6 H13 118.0 . .
C6 C7 C8 116.9(6) . .
C6 C7 C7 125.5(8) . 3_666
C8 C7 C7 117.6(8) . 3_666
C7 C8 C9 118.5(7) . .
C7 C8 H44 120.8 . .
C9 C8 H44 120.8 . .
C4 C9 C8 121.4(7) . .
C4 C9 H12 119.3 . .
C8 C9 H12 119.3 . .
N3 C10 N4 112.7(5) . .
N3 C10 H8 123.6 . .
N4 C10 H8 123.6 . .
C12 C11 N3 111.5(5) . .
C12 C11 H9 124.2 . .
N3 C11 H9 124.2 . .
C11 C12 N4 105.5(5) . .
C11 C12 H33 127.3 . .
N4 C12 H33 127.3 . .
C14 C13 C18 120.1(6) . .
C14 C13 N4 120.7(5) . .
C18 C13 N4 119.2(5) . .
C13 C14 C15 120.3(6) . .
C13 C14 H2 119.9 . .
C15 C14 H2 119.9 . .
C14 C15 C16 121.1(5) . .
C14 C15 H3 119.4 . .
C16 C15 H3 119.4 . .
C17 C16 C15 116.6(5) . .
C17 C16 C16 123.2(7) . 3_655
C15 C16 C16 120.1(6) . 3_655
C16 C17 C18 122.5(6) . .
C16 C17 H5 118.7 . .
C18 C17 H5 118.7 . .
C13 C18 C17 119.3(6) . .
C13 C18 H6 120.4 . .
C17 C18 H6 120.4 . .
O1 C19 O2 125.3(5) . .
O1 C19 C20 117.8(5) . .
O2 C19 C20 116.9(5) . .
C21 C20 C25 119.8(5) . .
C21 C20 C19 120.6(5) . .
C25 C20 C19 119.6(5) . .
C20 C21 C22 120.9(5) . .
C20 C21 H23 119.6 . .
C22 C21 H23 119.6 . .
C23 C22 C21 118.2(5) . .
C23 C22 C26 123.4(5) . .
C21 C22 C26 118.3(5) . .
C24 C23 C22 121.8(5) . .
C24 C23 H21 119.1 . .
C22 C23 H21 119.1 . .
C23 C24 C25 118.5(5) . .
C23 C24 C27 121.7(5) . .
C25 C24 C27 119.7(5) . .
C20 C25 C24 120.6(5) . .
C20 C25 H19 119.7 . .
C24 C25 H19 119.7 . .
O5 C26 O6 122.0(6) . .
O5 C26 C22 120.4(6) . .
O6 C26 C22 117.5(6) . .
O4 C27 O3 120.8(6) . .
O4 C27 C24 119.4(6) . .
O3 C27 C24 119.7(6) . .
O4 C27 Zn1 55.2(3) . 1_655
O3 C27 Zn1 65.8(3) . 1_655
C24 C27 Zn1 173.1(5) . 1_655
C1 N1 C2 104.7(5) . .
C1 N1 Zn1 122.4(4) . .
C2 N1 Zn1 132.8(4) . .
C1 N2 C3 107.2(5) . .
C1 N2 C4 126.9(6) . .
C3 N2 C4 125.6(6) . .
C10 N3 C11 104.0(5) . .
C10 N3 Zn2 128.4(4) . .
C11 N3 Zn2 127.5(4) . .
C10 N4 C12 106.2(5) . .
C10 N4 C13 126.9(5) . .
C12 N4 C13 126.8(5) . .
C19 O1 Zn2 134.1(4) . .
C19 O2 Zn1 128.6(4) . .
C27 O3 Zn1 84.7(4) . 1_655
C27 O4 Zn1 95.3(4) . 1_655
C26 O6 Zn1 99.6(4) . 4_666
Zn2 O7 H7B 109.1 . .
Zn2 O7 H7C 109.1 . .
H7B O7 H7C 109.5 . .
H8A O8 H8B 109.5 . .
H9B O9 H9C 109.5 . .
O2 Zn1 N1 107.91(16) . .
O2 Zn1 O6 95.12(16) . 4_565
N1 Zn1 O6 93.27(18) . 4_565
O2 Zn1 O4 108.21(16) . 1_455
N1 Zn1 O4 98.00(18) . 1_455
O6 Zn1 O4 149.31(16) 4_565 1_455
O2 Zn1 O3 88.20(15) . 1_455
N1 Zn1 O3 155.66(17) . 1_455
O6 Zn1 O3 103.57(15) 4_565 1_455
O4 Zn1 O3 58.90(14) 1_455 1_455
O2 Zn1 C27 100.60(17) . 1_455
N1 Zn1 C27 126.8(2) . 1_455
O6 Zn1 C27 128.14(19) 4_565 1_455
O4 Zn1 C27 29.46(17) 1_455 1_455
O3 Zn1 C27 29.49(16) 1_455 1_455
N3 Zn2 N3 180.0 3_556 .
N3 Zn2 O7 88.72(16) 3_556 3_556
N3 Zn2 O7 91.28(16) . 3_556
N3 Zn2 O7 91.28(16) 3_556 .
N3 Zn2 O7 88.72(16) . .
O7 Zn2 O7 180.0 3_556 .
N3 Zn2 O1 93.21(16) 3_556 .
N3 Zn2 O1 86.79(16) . .
O7 Zn2 O1 86.24(14) 3_556 .
O7 Zn2 O1 93.76(14) . .
N3 Zn2 O1 86.79(16) 3_556 3_556
N3 Zn2 O1 93.21(16) . 3_556
O7 Zn2 O1 93.76(14) 3_556 3_556
O7 Zn2 O1 86.24(14) . 3_556
O1 Zn2 O1 180.00(16) . 3_556

loop_
_geom_bond_atom_site_label_1
_geom_bond_atom_site_label_2
_geom_bond_distance
_geom_bond_site_symmetry_2
C1 N1 1.322(6) .
C1 N2 1.350(6) .
C1 H16 0.9300 .
C2 C3 1.340(8) .
C2 N1 1.354(7) .
C2 H17 0.9300 .
C3 N2 1.357(7) .
C3 H34 0.9300 .
C4 C9 1.343(8) .
C4 C5 1.349(8) .
C4 N2 1.427(7) .
C5 C6 1.378(8) .
C5 H10 0.9300 .
C6 C7 1.359(8) .
C6 H13 0.9300 .
C7 C8 1.398(8) .
C7 C7 1.496(12) 3_666
C8 C9 1.424(9) .
C8 H44 0.9300 .
C9 H12 0.9300 .
C10 N3 1.309(6) .
C10 N4 1.335(6) .
C10 H8 0.9300 .
C11 C12 1.326(7) .
C11 N3 1.373(6) .
C11 H9 0.9300 .
C12 N4 1.387(6) .
C12 H33 0.9300 .
C13 C14 1.359(7) .
C13 C18 1.369(7) .
C13 N4 1.430(6) .
C14 C15 1.376(7) .
C14 H2 0.9300 .
C15 C16 1.401(7) .
C15 H3 0.9300 .
C16 C17 1.368(7) .
C16 C16 1.499(10) 3_655
C17 C18 1.381(7) .
C17 H5 0.9300 .
C18 H6 0.9300 .
C19 O1 1.225(6) .
C19 O2 1.274(6) .
C19 C20 1.526(7) .
C20 C21 1.371(7) .
C20 C25 1.382(7) .
C21 C22 1.397(6) .
C21 H23 0.9300 .
C22 C23 1.389(7) .
C22 C26 1.499(7) .
C23 C24 1.375(7) .
C23 H21 0.9300 .
C24 C25 1.396(6) .
C24 C27 1.493(7) .
C25 H19 0.9300 .
C26 O5 1.225(6) .
C26 O6 1.293(6) .
C27 O4 1.248(6) .
C27 O3 1.249(7) .
C27 Zn1 2.526(6) 1_655
N1 Zn1 2.042(5) .
N3 Zn2 2.044(5) .
O1 Zn2 2.167(4) .
O2 Zn1 2.005(3) .
O3 Zn1 2.315(4) 1_655
O4 Zn1 2.083(4) 1_655
O6 Zn1 2.063(4) 4_666
O7 Zn2 2.153(3) .
O7 H7B 0.8499 .
O7 H7C 0.8500 .
O8 H8A 0.8500 .
O8 H8B 0.8501 .
O9 H9B 0.8500 .
O9 H9C 0.8501 .
Zn1 O6 2.063(4) 4_565
Zn1 O4 2.083(4) 1_455
Zn1 O3 2.315(4) 1_455
Zn1 C27 2.526(6) 1_455
Zn2 N3 2.044(5) 3_556
Zn2 O7 2.153(3) 3_556
Zn2 O1 2.167(4) 3_556
